data_4114933
loop_
_publ_author_name
'Thorsten Bach'
'Hermann Bergmann'
'Benjamin Grosch'
'Klaus Harms'

_publ_section_title
;
 Highly Enantioselective Intra- and Intermolecular [2 + 2]
 Photocycloaddition Reactions of 2-Quinolones Mediated by a Chiral Lactam
 Host: Host-Guest Interactions, Product Configuration, and the Origin of
 the Stereoselectivity in Solution
;
_journal_name_full 'Journal of the American Chemical Society'
_journal_page_first 7982
_journal_page_last 7990
_journal_paper_doi 10.1021/ja0122288
_journal_volume 124
_journal_year 2002
_chemical_formula_sum 'C25 H33 N O4'
_chemical_formula_weight 411.52
_chemical_name_systematic
; 
 ? 
;
_space_group_IT_number 92
_symmetry_cell_setting tetragonal
_symmetry_space_group_name_Hall 'P 4abw 2nw'
_symmetry_space_group_name_H-M 'P 41 21 2'
_atom_sites_solution_hydrogens geom
_atom_sites_solution_primary direct
_atom_sites_solution_secondary difmap
_audit_creation_method SHELXL-97
_cell_angle_alpha 90.00
_cell_angle_beta 90.00
_cell_angle_gamma 90.00
_cell_formula_units_Z 8
_cell_length_a 9.416(2)
_cell_length_b 9.416(2)
_cell_length_c 51.331(14)
_cell_measurement_reflns_used 55
_cell_measurement_temperature 213(2)
_cell_measurement_theta_max 25
_cell_measurement_theta_min 15
_cell_volume 4551.1(18)
_computing_cell_refinement 'CAD4 EXPRESS'
_computing_data_collection 'CAD4 EXPRESS'
_computing_data_reduction 'XCAD4 (Harms, 1997)'
_computing_molecular_graphics 'Siemens SHELXTL'
_computing_publication_material 'Siemens SHELXTL'
_computing_structure_refinement 'SHELXL-97 (Sheldrick, 1997)'
_computing_structure_solution 'SHELXS-97 (Sheldrick, 1990)'
_diffrn_ambient_temperature 213(2)
_diffrn_measured_fraction_theta_full 1.000
_diffrn_measured_fraction_theta_max 1.000
_diffrn_measurement_device_type 'Enraf Nonius CAD4'
_diffrn_measurement_method Omega-scans
_diffrn_radiation_monochromator graphite
_diffrn_radiation_source 'fine-focus sealed tube'
_diffrn_radiation_type CuK\a
_diffrn_radiation_wavelength 1.54178
_diffrn_reflns_av_R_equivalents 0.0337
_diffrn_reflns_av_sigmaI/netI 0.0372
_diffrn_reflns_limit_h_max 0
_diffrn_reflns_limit_h_min -10
_diffrn_reflns_limit_k_max 0
_diffrn_reflns_limit_k_min -10
_diffrn_reflns_limit_l_max 0
_diffrn_reflns_limit_l_min -57
_diffrn_reflns_number 4261
_diffrn_reflns_theta_full 59.98
_diffrn_reflns_theta_max 59.98
_diffrn_reflns_theta_min 3.44
_diffrn_standards_decay_% 0
_diffrn_standards_interval_time 120
_diffrn_standards_number 2
_exptl_absorpt_coefficient_mu 0.643
_exptl_absorpt_correction_T_max 0.8305
_exptl_absorpt_correction_T_min 0.7393
_exptl_absorpt_correction_type none
_exptl_crystal_colour colorless
_exptl_crystal_density_diffrn 1.201
_exptl_crystal_description Prism
_exptl_crystal_F_000 1776
_exptl_crystal_size_max 0.50
_exptl_crystal_size_mid 0.45
_exptl_crystal_size_min 0.30
_refine_diff_density_max 0.190
_refine_diff_density_min -0.200
_refine_diff_density_rms 0.035
_refine_ls_abs_structure_details 'Flack H D (1983), Acta Cryst. A39, 876-881'
_refine_ls_abs_structure_Flack 0.7(5)
_refine_ls_extinction_coef 0.0001(2)
_refine_ls_extinction_expression Fc^*^=kFc[1+0.001xFc^2^\l^3^/sin(2\q)]^-1/4^
_refine_ls_extinction_method SHELXL
_refine_ls_goodness_of_fit_ref 1.035
_refine_ls_hydrogen_treatment noref
_refine_ls_matrix_type full
_refine_ls_number_parameters 275
_refine_ls_number_reflns 3389
_refine_ls_number_restraints 0
_refine_ls_restrained_S_all 1.035
_refine_ls_R_factor_all 0.0933
_refine_ls_R_factor_gt 0.0628
_refine_ls_shift/su_max 0.000
_refine_ls_shift/su_mean 0.000
_refine_ls_structure_factor_coef Fsqd
_refine_ls_weighting_details 'calc w=1/[\s^2^(Fo^2^)+(0.0979P)^2^+0.8445P] where P=(Fo^2^+2Fc^2^)/3'
_refine_ls_weighting_scheme calc
_refine_ls_wR_factor_gt 0.1625
_refine_ls_wR_factor_ref 0.1863
_reflns_number_gt 2381
_reflns_number_total 3389
_reflns_threshold_expression >2sigma(I)
_cod_data_source_file ja0122288_1.cif
_cod_data_source_block berg06
_cod_original_cell_volume 4551.0(19)
_cod_database_code 4114933

loop_
_symmetry_equiv_pos_as_xyz
'x, y, z'
'-x, -y, z+1/2'
'-y+1/2, x+1/2, z+1/4'
'y+1/2, -x+1/2, z+3/4'
'-x+1/2, y+1/2, -z+1/4'
'x+1/2, -y+1/2, -z+3/4'
'y, x, -z'
'-y, -x, -z+1/2'

loop_
_atom_site_label
_atom_site_type_symbol
_atom_site_fract_x
_atom_site_fract_y
_atom_site_fract_z
_atom_site_U_iso_or_equiv
_atom_site_adp_type
_atom_site_occupancy
_atom_site_symmetry_multiplicity
_atom_site_calc_flag
_atom_site_refinement_flags
N1 N 0.5137(4) 0.1901(3) 0.94502(6) 0.0760(8) Uani 1 1 d .
O2 O 0.5145(4) 0.4250(3) 0.95264(6) 0.1062(11) Uani 1 1 d .
C2 C 0.5453(5) 0.3070(5) 0.96037(8) 0.0854(12) Uani 1 1 d .
C3 C 0.6035(5) 0.2742(4) 0.98631(7) 0.0910(13) Uani 1 1 d .
H3A H 0.6599 0.3554 0.9929 0.109 Uiso 1 1 calc R
C4 C 0.4952(7) 0.2245(5) 1.00735(9) 0.1189(18) Uani 1 1 d .
H4A H 0.4662 0.2994 1.0195 0.143 Uiso 1 1 calc R
H4B H 0.4126 0.1744 1.0003 0.143 Uiso 1 1 calc R
C5 C 0.6115(8) 0.1256(6) 1.01808(8) 0.131(2) Uani 1 1 d .
H5A H 0.5763 0.0292 1.0223 0.157 Uiso 1 1 calc R
C6 C 0.7026(13) 0.1909(8) 1.03983(11) 0.192(5) Uani 1 1 d .
H6A H 0.6943 0.2946 1.0393 0.230 Uiso 1 1 calc R
H6B H 0.6680 0.1582 1.0568 0.230 Uiso 1 1 calc R
C7 C 0.8587(14) 0.1483(10) 1.03653(19) 0.219(6) Uani 1 1 d .
H7A H 0.9165 0.1902 1.0504 0.263 Uiso 1 1 calc R
H7B H 0.8685 0.0447 1.0373 0.263 Uiso 1 1 calc R
C8 C 0.9052(9) 0.2011(8) 1.01107(15) 0.170(3) Uani 1 1 d .
H8A H 0.8880 0.3036 1.0101 0.204 Uiso 1 1 calc R
H8B H 1.0076 0.1853 1.0092 0.204 Uiso 1 1 calc R
O9 O 0.8312(4) 0.1312(4) 0.98973(7) 0.1312(13) Uani 1 1 d .
C10 C 0.6817(6) 0.1350(5) 0.99140(8) 0.0975(14) Uani 1 1 d .
C11 C 0.6295(5) 0.0212(4) 0.97344(8) 0.0850(11) Uani 1 1 d .
C12 C 0.6626(7) -0.1187(5) 0.97903(11) 0.1235(19) Uani 1 1 d .
H12A H 0.7151 -0.1386 0.9942 0.148 Uiso 1 1 calc R
C13 C 0.6221(8) -0.2285(6) 0.96354(12) 0.132(2) Uani 1 1 d .
H13A H 0.6452 -0.3225 0.9681 0.159 Uiso 1 1 calc R
C14 C 0.5492(6) -0.2014(5) 0.94177(11) 0.1094(16) Uani 1 1 d .
H14A H 0.5235 -0.2768 0.9307 0.131 Uiso 1 1 calc R
C15 C 0.5107(5) -0.0626(5) 0.93515(8) 0.0901(13) Uani 1 1 d .
H15A H 0.4583 -0.0445 0.9199 0.108 Uiso 1 1 calc R
C16 C 0.5512(4) 0.0483(4) 0.95150(7) 0.0708(10) Uani 1 1 d .
C17 C 0.4216(5) 0.2132(5) 0.92338(8) 0.0896(13) Uani 1 1 d .
O17 O 0.2962(4) 0.2039(7) 0.92515(7) 0.170(2) Uani 1 1 d .
O18 O 0.4922(2) 0.2418(3) 0.90233(4) 0.0721(7) Uani 1 1 d .
C19 C 0.4107(4) 0.2575(5) 0.87787(7) 0.0746(10) Uani 1 1 d .
H19A H 0.3104 0.2798 0.8820 0.089 Uiso 1 1 calc R
C20 C 0.4760(4) 0.3794(5) 0.86285(7) 0.0835(11) Uani 1 1 d .
H20A H 0.5770 0.3548 0.8599 0.100 Uiso 1 1 calc R
C21 C 0.4038(5) 0.3812(6) 0.83621(9) 0.1065(16) Uani 1 1 d .
H21A H 0.3034 0.4056 0.8385 0.128 Uiso 1 1 calc R
H21B H 0.4475 0.4554 0.8255 0.128 Uiso 1 1 calc R
C22 C 0.4141(6) 0.2406(8) 0.82196(9) 0.121(2) Uani 1 1 d .
H22A H 0.3660 0.2485 0.8051 0.145 Uiso 1 1 calc R
H22B H 0.5142 0.2185 0.8187 0.145 Uiso 1 1 calc R
C23 C 0.3481(5) 0.1216(6) 0.83734(8) 0.1011(15) Uani 1 1 d .
H23A H 0.2464 0.1442 0.8399 0.121 Uiso 1 1 calc R
C24 C 0.4189(5) 0.1168(5) 0.86396(8) 0.0915(13) Uani 1 1 d .
H24A H 0.3727 0.0439 0.8746 0.110 Uiso 1 1 calc R
H24B H 0.5188 0.0899 0.8619 0.110 Uiso 1 1 calc R
C25 C 0.4741(4) 0.5198(5) 0.87791(9) 0.0908(12) Uani 1 1 d .
H25A H 0.5220 0.5019 0.8948 0.109 Uiso 1 1 calc R
C26 C 0.5594(6) 0.6348(6) 0.86402(13) 0.139(2) Uani 1 1 d .
H26A H 0.5613 0.7200 0.8747 0.208 Uiso 1 1 calc R
H26B H 0.5154 0.6561 0.8474 0.208 Uiso 1 1 calc R
H26C H 0.6557 0.6016 0.8612 0.208 Uiso 1 1 calc R
C27 C 0.3252(5) 0.5731(6) 0.88425(11) 0.1203(17) Uani 1 1 d .
H27A H 0.2773 0.5045 0.8953 0.180 Uiso 1 1 calc R
H27B H 0.2720 0.5852 0.8682 0.180 Uiso 1 1 calc R
H27C H 0.3316 0.6633 0.8933 0.180 Uiso 1 1 calc R
C28 C 0.3576(7) -0.0223(7) 0.82367(11) 0.146(2) Uani 1 1 d .
H28A H 0.3102 -0.0169 0.8069 0.219 Uiso 1 1 calc R
H28B H 0.3121 -0.0942 0.8343 0.219 Uiso 1 1 calc R
H28C H 0.4566 -0.0472 0.8211 0.219 Uiso 1 1 calc R

loop_
_atom_site_aniso_label
_atom_site_aniso_U_11
_atom_site_aniso_U_22
_atom_site_aniso_U_33
_atom_site_aniso_U_23
_atom_site_aniso_U_13
_atom_site_aniso_U_12
N1 0.078(2) 0.074(2) 0.0762(17) 0.0109(15) -0.0067(16) 0.0041(17)
O2 0.132(3) 0.0704(18) 0.117(2) 0.0238(16) 0.016(2) 0.0190(18)
C2 0.094(3) 0.076(3) 0.085(2) 0.007(2) 0.013(2) 0.006(2)
C3 0.129(4) 0.066(2) 0.078(2) 0.000(2) -0.004(2) -0.005(3)
C4 0.177(5) 0.091(3) 0.089(3) -0.008(3) 0.037(3) -0.007(4)
C5 0.225(7) 0.093(3) 0.074(2) 0.011(3) -0.020(4) -0.044(4)
C6 0.386(15) 0.113(5) 0.078(3) 0.006(3) -0.049(6) -0.081(8)
C7 0.347(15) 0.130(6) 0.180(8) 0.034(6) -0.153(10) -0.052(9)
C8 0.184(7) 0.143(6) 0.182(6) 0.016(5) -0.099(6) -0.037(5)
O9 0.129(3) 0.125(3) 0.139(3) 0.017(2) -0.055(2) -0.003(2)
C10 0.125(4) 0.085(3) 0.082(2) 0.005(2) -0.023(3) 0.002(3)
C11 0.098(3) 0.071(3) 0.085(2) 0.000(2) -0.014(2) 0.011(2)
C12 0.158(5) 0.075(3) 0.137(4) -0.001(3) -0.048(4) 0.037(3)
C13 0.170(6) 0.084(4) 0.143(4) -0.018(3) -0.036(4) 0.033(4)
C14 0.132(5) 0.074(3) 0.121(4) -0.026(3) 0.014(3) -0.004(3)
C15 0.090(3) 0.098(3) 0.082(2) -0.004(2) -0.003(2) -0.014(3)
C16 0.071(2) 0.067(2) 0.074(2) -0.0012(19) 0.0006(18) 0.0007(19)
C17 0.068(3) 0.119(4) 0.082(2) 0.028(2) 0.001(2) 0.007(3)
O17 0.067(2) 0.330(7) 0.114(2) 0.075(3) 0.0066(18) 0.002(3)
O18 0.0583(14) 0.0835(17) 0.0746(13) 0.0088(12) -0.0035(12) 0.0003(13)
C19 0.057(2) 0.092(3) 0.075(2) 0.006(2) -0.0064(17) 0.001(2)
C20 0.062(2) 0.109(3) 0.080(2) 0.019(2) 0.0013(19) -0.007(2)
C21 0.088(3) 0.142(5) 0.090(3) 0.036(3) -0.013(2) -0.015(3)
C22 0.084(3) 0.195(6) 0.082(3) -0.009(4) -0.003(2) 0.002(4)
C23 0.072(3) 0.142(4) 0.090(2) -0.019(3) -0.002(2) 0.006(3)
C24 0.073(3) 0.104(3) 0.097(3) -0.009(3) -0.006(2) 0.009(2)
C25 0.075(3) 0.092(3) 0.106(3) 0.024(2) -0.007(2) -0.008(2)
C26 0.127(5) 0.113(4) 0.176(5) 0.051(4) 0.003(4) -0.025(4)
C27 0.091(3) 0.112(4) 0.158(4) -0.008(4) -0.008(3) 0.018(3)
C28 0.123(5) 0.174(6) 0.141(4) -0.070(4) -0.017(4) 0.031(4)

loop_
_atom_type_symbol
_atom_type_description
_atom_type_scat_dispersion_real
_atom_type_scat_dispersion_imag
_atom_type_scat_source
C C 0.0181 0.0091 'International Tables Vol C Tables 4.2.6.8 and 6.1.1.4'
H H 0.0000 0.0000 'International Tables Vol C Tables 4.2.6.8 and 6.1.1.4'
N N 0.0311 0.0180 'International Tables Vol C Tables 4.2.6.8 and 6.1.1.4'
O O 0.0492 0.0322 'International Tables Vol C Tables 4.2.6.8 and 6.1.1.4'

loop_
_geom_angle_atom_site_label_1
_geom_angle_atom_site_label_2
_geom_angle_atom_site_label_3
_geom_angle
C2 N1 C16 124.0(3)
C2 N1 C17 116.9(4)
C16 N1 C17 118.5(3)
O2 C2 N1 119.3(4)
O2 C2 C3 125.1(4)
N1 C2 C3 115.3(4)
C2 C3 C10 120.9(3)
C2 C3 C4 116.5(4)
C10 C3 C4 86.5(4)
C2 C3 H3A 110.3
C10 C3 H3A 110.3
C4 C3 H3A 110.3
C5 C4 C3 87.9(4)
C5 C4 H4A 114.0
C3 C4 H4A 114.0
C5 C4 H4B 114.0
C3 C4 H4B 114.0
H4A C4 H4B 111.2
C10 C5 C6 112.8(6)
C10 C5 C4 87.3(3)
C6 C5 C4 114.5(6)
C10 C5 H5A 113.3
C6 C5 H5A 113.3
C4 C5 H5A 113.3
C7 C6 C5 110.5(8)
C7 C6 H6A 109.5
C5 C6 H6A 109.5
C7 C6 H6B 109.5
C5 C6 H6B 109.5
H6A C6 H6B 108.1
C8 C7 C6 107.2(7)
C8 C7 H7A 110.3
C6 C7 H7A 110.3
C8 C7 H7B 110.3
C6 C7 H7B 110.3
H7A C7 H7B 108.5
O9 C8 C7 112.0(6)
O9 C8 H8A 109.2
C7 C8 H8A 109.2
O9 C8 H8B 109.2
C7 C8 H8B 109.2
H8A C8 H8B 107.9
C10 O9 C8 114.9(5)
O9 C10 C11 105.8(4)
O9 C10 C5 119.1(4)
C11 C10 C5 111.7(4)
O9 C10 C3 119.5(4)
C11 C10 C3 110.5(4)
C5 C10 C3 89.7(4)
C16 C11 C12 117.9(4)
C16 C11 C10 123.4(4)
C12 C11 C10 118.7(4)
C13 C12 C11 122.7(5)
C13 C12 H12A 118.7
C11 C12 H12A 118.7
C14 C13 C12 119.2(5)
C14 C13 H13A 120.4
C12 C13 H13A 120.4
C13 C14 C15 121.0(5)
C13 C14 H14A 119.5
C15 C14 H14A 119.5
C16 C15 C14 118.9(4)
C16 C15 H15A 120.6
C14 C15 H15A 120.6
C11 C16 C15 120.2(4)
C11 C16 N1 120.1(3)
C15 C16 N1 119.7(3)
O17 C17 O18 126.1(4)
O17 C17 N1 122.3(4)
O18 C17 N1 111.7(4)
C17 O18 C19 117.5(3)
O18 C19 C24 106.7(3)
O18 C19 C20 107.3(3)
C24 C19 C20 113.9(3)
O18 C19 H19A 109.6
C24 C19 H19A 109.6
C20 C19 H19A 109.6
C19 C20 C21 106.5(3)
C19 C20 C25 113.1(3)
C21 C20 C25 115.9(4)
C19 C20 H20A 107.0
C21 C20 H20A 107.0
C25 C20 H20A 107.0
C22 C21 C20 113.2(4)
C22 C21 H21A 108.9
C20 C21 H21A 108.9
C22 C21 H21B 108.9
C20 C21 H21B 108.9
H21A C21 H21B 107.8
C23 C22 C21 111.8(4)
C23 C22 H22A 109.3
C21 C22 H22A 109.3
C23 C22 H22B 109.3
C21 C22 H22B 109.3
H22A C22 H22B 107.9
C22 C23 C24 108.2(4)
C22 C23 C28 113.3(4)
C24 C23 C28 111.1(5)
C22 C23 H23A 108.0
C24 C23 H23A 108.0
C28 C23 H23A 108.0
C19 C24 C23 112.2(4)
C19 C24 H24A 109.2
C23 C24 H24A 109.2
C19 C24 H24B 109.2
C23 C24 H24B 109.2
H24A C24 H24B 107.9
C27 C25 C26 110.5(4)
C27 C25 C20 113.8(4)
C26 C25 C20 111.8(4)
C27 C25 H25A 106.8
C26 C25 H25A 106.8
C20 C25 H25A 106.8
C25 C26 H26A 109.5
C25 C26 H26B 109.5
H26A C26 H26B 109.5
C25 C26 H26C 109.5
H26A C26 H26C 109.5
H26B C26 H26C 109.5
C25 C27 H27A 109.5
C25 C27 H27B 109.5
H27A C27 H27B 109.5
C25 C27 H27C 109.5
H27A C27 H27C 109.5
H27B C27 H27C 109.5
C23 C28 H28A 109.5
C23 C28 H28B 109.5
H28A C28 H28B 109.5
C23 C28 H28C 109.5
H28A C28 H28C 109.5
H28B C28 H28C 109.5

loop_
_geom_bond_atom_site_label_1
_geom_bond_atom_site_label_2
_geom_bond_distance
N1 C2 1.386(5)
N1 C16 1.421(5)
N1 C17 1.426(5)
O2 C2 1.215(5)
C2 C3 1.472(6)
C3 C10 1.527(6)
C3 C4 1.558(7)
C3 H3A 0.9900
C4 C5 1.539(8)
C4 H4A 0.9800
C4 H4B 0.9800
C5 C10 1.524(7)
C5 C6 1.536(9)
C5 H5A 0.9900
C6 C7 1.533(13)
C6 H6A 0.9800
C6 H6B 0.9800
C7 C8 1.465(12)
C7 H7A 0.9800
C7 H7B 0.9800
C8 O9 1.455(7)
C8 H8A 0.9800
C8 H8B 0.9800
O9 C10 1.411(6)
C10 C11 1.496(6)
C11 C16 1.370(5)
C11 C12 1.384(6)
C12 C13 1.359(7)
C12 H12A 0.9400
C13 C14 1.336(7)
C13 H13A 0.9400
C14 C15 1.398(7)
C14 H14A 0.9400
C15 C16 1.393(5)
C15 H15A 0.9400
C17 O17 1.187(5)
C17 O18 1.297(5)
O18 C19 1.479(4)
C19 C24 1.507(6)
C19 C20 1.513(5)
C19 H19A 0.9900
C20 C21 1.528(6)
C20 C25 1.531(6)
C20 H20A 0.9900
C21 C22 1.516(8)
C21 H21A 0.9800
C21 H21B 0.9800
C22 C23 1.505(7)
C22 H22A 0.9800
C22 H22B 0.9800
C23 C24 1.521(6)
C23 C28 1.528(7)
C23 H23A 0.9900
C24 H24A 0.9800
C24 H24B 0.9800
C25 C27 1.524(6)
C25 C26 1.526(7)
C25 H25A 0.9900
C26 H26A 0.9700
C26 H26B 0.9700
C26 H26C 0.9700
C27 H27A 0.9700
C27 H27B 0.9700
C27 H27C 0.9700
C28 H28A 0.9700
C28 H28B 0.9700
C28 H28C 0.9700

loop_
_geom_torsion_atom_site_label_1
_geom_torsion_atom_site_label_2
_geom_torsion_atom_site_label_3
_geom_torsion_atom_site_label_4
_geom_torsion
C16 N1 C2 O2 176.7(4)
C17 N1 C2 O2 -12.1(6)
C16 N1 C2 C3 -8.6(6)
C17 N1 C2 C3 162.6(4)
O2 C2 C3 C10 -160.4(5)
N1 C2 C3 C10 25.2(6)
O2 C2 C3 C4 96.9(6)
N1 C2 C3 C4 -77.4(5)
C2 C3 C4 C5 144.8(4)
C10 C3 C4 C5 21.8(3)
C3 C4 C5 C10 -21.8(4)
C3 C4 C5 C6 92.0(6)
C10 C5 C6 C7 -42.6(9)
C4 C5 C6 C7 -140.3(7)
C5 C6 C7 C8 59.9(9)
C6 C7 C8 O9 -65.4(9)
C7 C8 O9 C10 53.4(9)
C8 O9 C10 C11 -162.0(4)
C8 O9 C10 C5 -35.3(6)
C8 O9 C10 C3 72.6(5)
C6 C5 C10 O9 30.8(8)
C4 C5 C10 O9 146.3(5)
C6 C5 C10 C11 154.7(6)
C4 C5 C10 C11 -89.8(5)
C6 C5 C10 C3 -93.2(6)
C4 C5 C10 C3 22.3(4)
C2 C3 C10 O9 95.3(5)
C4 C3 C10 O9 -145.8(4)
C2 C3 C10 C11 -27.9(6)
C4 C3 C10 C11 91.1(4)
C2 C3 C10 C5 -141.0(5)
C4 C3 C10 C5 -22.0(4)
O9 C10 C11 C16 -115.2(5)
C5 C10 C11 C16 113.8(5)
C3 C10 C11 C16 15.6(7)
O9 C10 C11 C12 64.3(6)
C5 C10 C11 C12 -66.8(7)
C3 C10 C11 C12 -165.0(5)
C16 C11 C12 C13 0.9(9)
C10 C11 C12 C13 -178.6(6)
C11 C12 C13 C14 1.0(10)
C12 C13 C14 C15 -1.9(10)
C13 C14 C15 C16 0.9(8)
C12 C11 C16 C15 -1.9(7)
C10 C11 C16 C15 177.6(4)
C12 C11 C16 N1 179.6(4)
C10 C11 C16 N1 -1.0(6)
C14 C15 C16 C11 1.1(6)
C14 C15 C16 N1 179.6(4)
C2 N1 C16 C11 -3.4(6)
C17 N1 C16 C11 -174.5(4)
C2 N1 C16 C15 178.0(4)
C17 N1 C16 C15 7.0(5)
C2 N1 C17 O17 -89.0(7)
C16 N1 C17 O17 82.7(7)
C2 N1 C17 O18 92.2(4)
C16 N1 C17 O18 -96.1(4)
O17 C17 O18 C19 -3.2(8)
N1 C17 O18 C19 175.5(3)
C17 O18 C19 C24 -97.1(4)
C17 O18 C19 C20 140.5(4)
O18 C19 C20 C21 172.6(4)
C24 C19 C20 C21 54.7(5)
O18 C19 C20 C25 -59.0(4)
C24 C19 C20 C25 -176.8(3)
C19 C20 C21 C22 -55.3(5)
C25 C20 C21 C22 178.0(4)
C20 C21 C22 C23 58.9(5)
C21 C22 C23 C24 -55.8(5)
C21 C22 C23 C28 -179.5(4)
O18 C19 C24 C23 -175.7(3)
C20 C19 C24 C23 -57.5(5)
C22 C23 C24 C19 55.1(5)
C28 C23 C24 C19 -179.9(4)
C19 C20 C25 C27 -62.3(5)
C21 C20 C25 C27 61.1(5)
C19 C20 C25 C26 171.7(4)
C21 C20 C25 C26 -64.9(5)
